data_4029497
loop_
_publ_author_name
'Yan, Chao Guo'
'Wang, Qi Fang'
'Song, Xiao Kai'
'Sun, Jing'

_publ_section_title
;
 One-step synthesis of pyrido[1,2-a]benzimidazole derivatives by a novel
 multicomponent reaction of chloroacetonitrile, malononitrile, aromatic
 aldehyde, and pyridine.
;
_journal_issue 2
_journal_name_full 'The Journal of organic chemistry'
_journal_page_first 710
_journal_page_last 718
_journal_paper_doi 10.1021/jo802166t
_journal_volume 74
_journal_year 2009
_chemical_formula_moiety 'C26 H14 Cl2 N4'
_chemical_formula_sum 'C26 H14 Cl2 N4'
_chemical_formula_weight 453.31
_chemical_name_systematic
; 
 ? 
;
_space_group_IT_number 14
_symmetry_cell_setting monoclinic
_symmetry_space_group_name_Hall '-P 2yn'
_symmetry_space_group_name_H-M 'P 1 21/n 1'
_atom_sites_solution_hydrogens geom
_atom_sites_solution_primary direct
_atom_sites_solution_secondary difmap
_audit_creation_method SHELXL-97
_cell_angle_alpha 90.00
_cell_angle_beta 103.972(2)
_cell_angle_gamma 90.00
_cell_formula_units_Z 4
_cell_length_a 16.979(2)
_cell_length_b 7.1536(9)
_cell_length_c 18.099(2)
_cell_measurement_reflns_used 4192
_cell_measurement_temperature 296(2)
_cell_measurement_theta_max 26.4
_cell_measurement_theta_min 2.5
_cell_volume 2133.3(4)
_computing_cell_refinement 'Bruker SMART'
_computing_data_collection 'Bruker SMART'
_computing_data_reduction 'Bruker SAINT'
_computing_molecular_graphics 'Bruker SHELXTL'
_computing_publication_material 'Bruker SHELXTL'
_computing_structure_refinement 'SHELXL-97 (Sheldrick, 1997)'
_computing_structure_solution 'SHELXS-97 (Sheldrick, 1990)'
_diffrn_ambient_temperature 296(2)
_diffrn_measured_fraction_theta_full 0.991
_diffrn_measured_fraction_theta_max 0.991
_diffrn_measurement_device_type 'CCD area detector'
_diffrn_measurement_method 'phi and omega scans'
_diffrn_radiation_monochromator graphite
_diffrn_radiation_source 'fine-focus sealed tube'
_diffrn_radiation_type MoK\a
_diffrn_radiation_wavelength 0.71073
_diffrn_reflns_av_R_equivalents 0.0299
_diffrn_reflns_av_sigmaI/netI 0.0302
_diffrn_reflns_limit_h_max 22
_diffrn_reflns_limit_h_min -22
_diffrn_reflns_limit_k_max 9
_diffrn_reflns_limit_k_min -9
_diffrn_reflns_limit_l_max 23
_diffrn_reflns_limit_l_min -21
_diffrn_reflns_number 18015
_diffrn_reflns_theta_full 27.56
_diffrn_reflns_theta_max 27.56
_diffrn_reflns_theta_min 1.89
_exptl_absorpt_coefficient_mu 0.327
_exptl_absorpt_correction_T_max 0.9526
_exptl_absorpt_correction_T_min 0.9257
_exptl_absorpt_correction_type multi-scan
_exptl_absorpt_process_details sadabs
_exptl_crystal_density_diffrn 1.411
_exptl_crystal_density_method 'not measured'
_exptl_crystal_F_000 928
_exptl_crystal_size_max 0.24
_exptl_crystal_size_mid 0.22
_exptl_crystal_size_min 0.15
_refine_diff_density_max 0.553
_refine_diff_density_min -0.655
_refine_diff_density_rms 0.251
_refine_ls_extinction_coef 0.020(2)
_refine_ls_extinction_expression Fc^*^=kFc[1+0.001xFc^2^\l^3^/sin(2\q)]^-1/4^
_refine_ls_extinction_method SHELXL
_refine_ls_goodness_of_fit_ref 1.062
_refine_ls_hydrogen_treatment constr
_refine_ls_matrix_type full
_refine_ls_number_parameters 291
_refine_ls_number_reflns 4888
_refine_ls_number_restraints 0
_refine_ls_restrained_S_all 1.062
_refine_ls_R_factor_all 0.0827
_refine_ls_R_factor_gt 0.0573
_refine_ls_shift/su_max 0.000
_refine_ls_shift/su_mean 0.000
_refine_ls_structure_factor_coef Fsqd
_refine_ls_weighting_details 'calc w=1/[\s^2^(Fo^2^)+(0.0984P)^2^+0.2126P] where P=(Fo^2^+2Fc^2^)/3'
_refine_ls_weighting_scheme calc
_refine_ls_wR_factor_gt 0.1429
_refine_ls_wR_factor_ref 0.1683
_reflns_number_gt 3372
_reflns_number_total 4888
_reflns_threshold_expression >2sigma(I)
_cod_data_source_file jo802166t_si_001.cif
_cod_data_source_block 5c
_cod_depositor_comments
;
The following automatic conversions were performed:

'_symmetry_cell_setting' value 'Monoclinic' changed to 'monoclinic'
according to
/usr/data/users/saulius/automatic-downloads/retrospective/ACS/lib/dictionaries/cif_core.dic
dictionary named 'cif_core.dic' version 2.4.2 from 2011-04-26.

Automatic conversion script
Id: cif_fix_values 2281 2013-09-26 08:29:07Z andrius 
;
_cod_original_cell_volume 2133.3(5)
_cod_original_sg_symbol_Hall -P2yn
_cod_original_sg_symbol_H-M P21/n
_cod_database_code 4029497

loop_
_symmetry_equiv_pos_as_xyz
'x, y, z'
'-x+1/2, y+1/2, -z+1/2'
'-x, -y, -z'
'x-1/2, -y-1/2, z-1/2'

loop_
_atom_site_label
_atom_site_type_symbol
_atom_site_fract_x
_atom_site_fract_y
_atom_site_fract_z
_atom_site_U_iso_or_equiv
_atom_site_adp_type
_atom_site_occupancy
_atom_site_symmetry_multiplicity
_atom_site_calc_flag
_atom_site_refinement_flags
Cl1 Cl 0.45799(5) 0.23774(11) 0.01075(3) 0.0776(3) Uani 1 1 d .
Cl2 Cl 0.88518(4) 0.34095(11) 0.30952(4) 0.0730(3) Uani 1 1 d .
N1 N 0.36009(10) 0.2075(2) 0.47805(9) 0.0417(4) Uani 1 1 d .
N2 N 0.34218(9) 0.2299(2) 0.34954(9) 0.0387(4) Uani 1 1 d .
C24 C 0.64682(11) 0.2987(3) 0.37583(11) 0.0404(5) Uani 1 1 d .
C9 C 0.49319(12) 0.2643(3) 0.34908(11) 0.0375(4) Uani 1 1 d .
C10 C 0.56956(11) 0.2821(3) 0.40113(11) 0.0389(4) Uani 1 1 d .
C11 C 0.57619(12) 0.2777(3) 0.48046(11) 0.0398(4) Uani 1 1 d .
N3 N 0.71601(12) 0.3077(4) 0.57566(12) 0.0701(6) Uani 1 1 d .
C3 C 0.17713(13) 0.1894(3) 0.32373(13) 0.0506(5) Uani 1 1 d .
H3 H 0.1212 0.1722 0.3130 0.061 Uiso 1 1 calc R
C1 C 0.29525(12) 0.2440(3) 0.27564(12) 0.0451(5) Uani 1 1 d .
H1 H 0.3193 0.2671 0.2355 0.054 Uiso 1 1 calc R
C4 C 0.22078(12) 0.1810(3) 0.39743(13) 0.0464(5) Uani 1 1 d .
C19 C 0.51671(12) 0.4017(3) 0.22794(11) 0.0451(5) Uani 1 1 d .
H19 H 0.5424 0.5036 0.2556 0.054 Uiso 1 1 calc R
C13 C 0.51535(12) 0.2471(3) 0.59129(12) 0.0430(5) Uani 1 1 d .
C7 C 0.43254(11) 0.2333(3) 0.45992(11) 0.0380(4) Uani 1 1 d .
C18 C 0.48642(11) 0.2589(3) 0.26555(11) 0.0392(4) Uani 1 1 d .
C14 C 0.65524(12) 0.2945(3) 0.53270(12) 0.0463(5) Uani 1 1 d .
C2 C 0.21434(12) 0.2236(3) 0.26303(12) 0.0505(5) Uani 1 1 d .
H2 H 0.1823 0.2322 0.2136 0.061 Uiso 1 1 calc R
C8 C 0.42624(11) 0.2450(3) 0.38080(11) 0.0372(4) Uani 1 1 d .
C6 C 0.30641(12) 0.2054(3) 0.41054(11) 0.0406(5) Uani 1 1 d .
C23 C 0.68103(14) 0.1429(3) 0.35089(13) 0.0542(6) Uani 1 1 d .
H23 H 0.6544 0.0285 0.3477 0.065 Uiso 1 1 calc R
C12 C 0.50897(11) 0.2519(3) 0.51110(11) 0.0370(4) Uani 1 1 d .
C21 C 0.79344(13) 0.3231(4) 0.33542(12) 0.0507(5) Uani 1 1 d .
C20 C 0.50926(13) 0.3945(3) 0.15020(12) 0.0502(5) Uani 1 1 d .
H20 H 0.5307 0.4896 0.1259 0.060 Uiso 1 1 calc R
C26 C 0.76124(13) 0.4798(4) 0.36041(14) 0.0579(6) Uani 1 1 d .
H26 H 0.7884 0.5934 0.3635 0.069 Uiso 1 1 calc R
N4 N 0.51894(13) 0.2455(3) 0.65502(11) 0.0605(6) Uani 1 1 d .
C22 C 0.75430(14) 0.1550(4) 0.33070(14) 0.0594(6) Uani 1 1 d .
H22 H 0.7769 0.0494 0.3140 0.071 Uiso 1 1 calc R
C17 C 0.44826(12) 0.1078(3) 0.22219(11) 0.0451(5) Uani 1 1 d .
H17 H 0.4286 0.0097 0.2463 0.054 Uiso 1 1 calc R
C16 C 0.43920(13) 0.1016(3) 0.14433(12) 0.0506(5) Uani 1 1 d .
H16 H 0.4127 0.0014 0.1161 0.061 Uiso 1 1 calc R
C15 C 0.46973(14) 0.2452(3) 0.10884(12) 0.0492(5) Uani 1 1 d .
C25 C 0.68765(13) 0.4679(3) 0.38118(13) 0.0543(6) Uani 1 1 d .
H25 H 0.6658 0.5735 0.3987 0.065 Uiso 1 1 calc R
C5 C 0.18493(14) 0.1501(4) 0.46410(14) 0.0669(7) Uani 1 1 d .
H5A H 0.1937 0.2588 0.4961 0.100 Uiso 1 1 calc R
H5B H 0.2103 0.0439 0.4926 0.100 Uiso 1 1 calc R
H5C H 0.1277 0.1276 0.4465 0.100 Uiso 1 1 calc R

loop_
_atom_site_aniso_label
_atom_site_aniso_U_11
_atom_site_aniso_U_22
_atom_site_aniso_U_33
_atom_site_aniso_U_23
_atom_site_aniso_U_13
_atom_site_aniso_U_12
Cl1 0.1105(6) 0.0863(5) 0.0360(3) -0.0022(3) 0.0180(3) 0.0003(4)
Cl2 0.0471(3) 0.0997(6) 0.0778(5) 0.0182(4) 0.0259(3) 0.0103(3)
N1 0.0372(8) 0.0480(10) 0.0379(9) 0.0016(7) 0.0054(7) -0.0006(7)
N2 0.0338(8) 0.0435(9) 0.0346(8) 0.0003(7) 0.0000(6) 0.0001(6)
C24 0.0337(9) 0.0520(12) 0.0318(10) -0.0007(8) 0.0009(8) 0.0001(8)
C9 0.0380(10) 0.0384(10) 0.0333(10) 0.0013(8) 0.0035(8) 0.0004(8)
C10 0.0356(10) 0.0429(11) 0.0360(10) -0.0009(8) 0.0041(8) -0.0008(8)
C11 0.0364(10) 0.0412(11) 0.0371(10) -0.0012(8) -0.0006(8) 0.0006(8)
N3 0.0454(11) 0.1034(18) 0.0522(12) -0.0011(12) -0.0060(9) -0.0025(11)
C3 0.0355(10) 0.0548(13) 0.0569(13) -0.0039(11) 0.0018(9) -0.0004(9)
C1 0.0420(11) 0.0543(13) 0.0343(10) 0.0026(9) 0.0000(8) 0.0037(9)
C4 0.0361(10) 0.0508(12) 0.0509(12) -0.0004(10) 0.0077(9) -0.0010(8)
C19 0.0452(11) 0.0485(12) 0.0385(11) 0.0019(9) 0.0043(8) -0.0053(9)
C13 0.0395(10) 0.0441(12) 0.0413(12) 0.0009(8) 0.0017(8) 0.0032(8)
C7 0.0368(10) 0.0387(10) 0.0357(10) -0.0001(8) 0.0035(8) 0.0009(8)
C18 0.0351(9) 0.0455(11) 0.0341(10) 0.0015(8) 0.0026(8) 0.0019(8)
C14 0.0384(10) 0.0585(13) 0.0375(11) -0.0006(9) 0.0006(9) -0.0006(9)
C2 0.0386(11) 0.0623(14) 0.0429(12) -0.0023(10) -0.0052(9) 0.0038(9)
C8 0.0342(9) 0.0398(10) 0.0338(10) 0.0017(8) 0.0009(7) 0.0010(7)
C6 0.0368(10) 0.0431(11) 0.0400(11) 0.0009(8) 0.0052(8) 0.0000(8)
C23 0.0504(12) 0.0539(14) 0.0584(14) -0.0062(11) 0.0133(10) -0.0025(10)
C12 0.0373(9) 0.0382(10) 0.0316(10) 0.0007(7) 0.0008(8) 0.0019(7)
C21 0.0372(10) 0.0702(15) 0.0429(12) 0.0051(10) 0.0059(9) 0.0047(10)
C20 0.0556(12) 0.0529(13) 0.0418(11) 0.0068(10) 0.0112(9) -0.0034(10)
C26 0.0472(12) 0.0588(15) 0.0684(15) -0.0066(12) 0.0157(11) -0.0097(10)
N4 0.0681(13) 0.0763(15) 0.0335(10) 0.0028(9) 0.0052(9) 0.0066(10)
C22 0.0557(13) 0.0624(15) 0.0629(15) -0.0071(12) 0.0194(11) 0.0088(11)
C17 0.0474(11) 0.0466(12) 0.0389(11) 0.0025(9) 0.0055(9) -0.0038(9)
C16 0.0560(12) 0.0530(13) 0.0386(11) -0.0058(10) 0.0031(9) -0.0025(10)
C15 0.0547(13) 0.0583(14) 0.0329(10) 0.0010(9) 0.0071(9) 0.0074(10)
C25 0.0489(11) 0.0510(13) 0.0645(14) -0.0079(11) 0.0163(10) -0.0032(10)
C5 0.0453(12) 0.098(2) 0.0578(15) 0.0033(14) 0.0127(11) -0.0068(12)

loop_
_atom_type_symbol
_atom_type_description
_atom_type_scat_dispersion_real
_atom_type_scat_dispersion_imag
_atom_type_scat_source
C C 0.0033 0.0016 'International Tables Vol C Tables 4.2.6.8 and 6.1.1.4'
H H 0.0000 0.0000 'International Tables Vol C Tables 4.2.6.8 and 6.1.1.4'
N N 0.0061 0.0033 'International Tables Vol C Tables 4.2.6.8 and 6.1.1.4'
Cl Cl 0.1484 0.1585 'International Tables Vol C Tables 4.2.6.8 and 6.1.1.4'

loop_
_geom_angle_atom_site_label_1
_geom_angle_atom_site_label_2
_geom_angle_atom_site_label_3
_geom_angle
C6 N1 C7 103.76(17)
C1 N2 C6 121.00(17)
C1 N2 C8 132.37(18)
C6 N2 C8 106.55(15)
C23 C24 C25 119.0(2)
C23 C24 C10 120.34(19)
C25 C24 C10 120.60(18)
C8 C9 C10 116.19(18)
C8 C9 C18 122.90(17)
C10 C9 C18 120.87(17)
C9 C10 C11 120.71(18)
C9 C10 C24 122.34(17)
C11 C10 C24 116.91(16)
C12 C11 C10 122.30(17)
C12 C11 C14 117.98(18)
C10 C11 C14 119.70(18)
C4 C3 C2 121.93(19)
C4 C3 H3 119.0
C2 C3 H3 119.0
C2 C1 N2 118.8(2)
C2 C1 H1 120.6
N2 C1 H1 120.6
C3 C4 C6 116.7(2)
C3 C4 C5 124.5(2)
C6 C4 C5 118.80(19)
C20 C19 C18 121.1(2)
C20 C19 H19 119.5
C18 C19 H19 119.5
N4 C13 C12 178.5(2)
N1 C7 C12 126.74(18)
N1 C7 C8 113.65(16)
C12 C7 C8 119.60(18)
C19 C18 C17 117.90(18)
C19 C18 C9 122.02(18)
C17 C18 C9 120.08(18)
N3 C14 C11 177.7(2)
C1 C2 C3 121.08(19)
C1 C2 H2 119.5
C3 C2 H2 119.5
C9 C8 N2 133.53(18)
C9 C8 C7 123.50(17)
N2 C8 C7 102.97(16)
N1 C6 N2 113.05(17)
N1 C6 C4 126.60(19)
N2 C6 C4 120.35(17)
C22 C23 C24 120.8(2)
C22 C23 H23 119.6
C24 C23 H23 119.6
C11 C12 C7 117.60(17)
C11 C12 C13 122.53(17)
C7 C12 C13 119.86(17)
C22 C21 C26 120.9(2)
C22 C21 Cl2 120.14(19)
C26 C21 Cl2 118.97(19)
C15 C20 C19 119.5(2)
C15 C20 H20 120.2
C19 C20 H20 120.2
C21 C26 C25 119.7(2)
C21 C26 H26 120.2
C25 C26 H26 120.2
C21 C22 C23 119.6(2)
C21 C22 H22 120.2
C23 C22 H22 120.2
C16 C17 C18 121.3(2)
C16 C17 H17 119.3
C18 C17 H17 119.3
C15 C16 C17 119.3(2)
C15 C16 H16 120.3
C17 C16 H16 120.3
C16 C15 C20 120.8(2)
C16 C15 Cl1 119.32(17)
C20 C15 Cl1 119.86(17)
C24 C25 C26 120.1(2)
C24 C25 H25 120.0
C26 C25 H25 120.0
C4 C5 H5A 109.5
C4 C5 H5B 109.5
H5A C5 H5B 109.5
C4 C5 H5C 109.5
H5A C5 H5C 109.5
H5B C5 H5C 109.5

loop_
_geom_bond_atom_site_label_1
_geom_bond_atom_site_label_2
_geom_bond_distance
Cl1 C15 1.739(2)
Cl2 C21 1.736(2)
N1 C6 1.336(2)
N1 C7 1.360(2)
N2 C1 1.385(2)
N2 C6 1.394(3)
N2 C8 1.407(2)
C24 C23 1.382(3)
C24 C25 1.386(3)
C24 C10 1.495(3)
C9 C8 1.399(3)
C9 C10 1.413(3)
C9 C18 1.489(3)
C10 C11 1.413(3)
C11 C12 1.396(3)
C11 C14 1.448(3)
N3 C14 1.136(3)
C3 C4 1.362(3)
C3 C2 1.415(3)
C3 H3 0.9300
C1 C2 1.345(3)
C1 H1 0.9300
C4 C6 1.426(3)
C4 C5 1.493(3)
C19 C20 1.383(3)
C19 C18 1.393(3)
C19 H19 0.9300
C13 N4 1.140(3)
C13 C12 1.429(3)
C7 C12 1.407(3)
C7 C8 1.412(3)
C18 C17 1.399(3)
C2 H2 0.9300
C23 C22 1.382(3)
C23 H23 0.9300
C21 C22 1.366(4)
C21 C26 1.371(3)
C20 C15 1.382(3)
C20 H20 0.9300
C26 C25 1.392(3)
C26 H26 0.9300
C22 H22 0.9300
C17 C16 1.381(3)
C17 H17 0.9300
C16 C15 1.378(3)
C16 H16 0.9300
C25 H25 0.9300
C5 H5A 0.9600
C5 H5B 0.9600
C5 H5C 0.9600

loop_
_geom_torsion_atom_site_label_1
_geom_torsion_atom_site_label_2
_geom_torsion_atom_site_label_3
_geom_torsion_atom_site_label_4
_geom_torsion
C8 C9 C10 C11 0.8(3)
C18 C9 C10 C11 -176.80(17)
C8 C9 C10 C24 178.34(18)
C18 C9 C10 C24 0.8(3)
C23 C24 C10 C9 -76.5(3)
C25 C24 C10 C9 107.3(2)
C23 C24 C10 C11 101.1(2)
C25 C24 C10 C11 -75.1(3)
C9 C10 C11 C12 1.4(3)
C24 C10 C11 C12 -176.30(18)
C9 C10 C11 C14 179.44(19)
C24 C10 C11 C14 1.7(3)
C6 N2 C1 C2 -3.5(3)
C8 N2 C1 C2 -179.6(2)
C2 C3 C4 C6 -1.0(3)
C2 C3 C4 C5 178.4(2)
C6 N1 C7 C12 177.79(19)
C6 N1 C7 C8 -1.0(2)
C20 C19 C18 C17 0.1(3)
C20 C19 C18 C9 -179.54(18)
C8 C9 C18 C19 125.9(2)
C10 C9 C18 C19 -56.7(3)
C8 C9 C18 C17 -53.7(3)
C10 C9 C18 C17 123.7(2)
N2 C1 C2 C3 0.3(3)
C4 C3 C2 C1 1.9(4)
C10 C9 C8 N2 177.69(19)
C18 C9 C8 N2 -4.8(3)
C10 C9 C8 C7 -3.3(3)
C18 C9 C8 C7 174.24(18)
C1 N2 C8 C9 -6.0(4)
C6 N2 C8 C9 177.4(2)
C1 N2 C8 C7 174.8(2)
C6 N2 C8 C7 -1.77(19)
N1 C7 C8 C9 -177.51(18)
C12 C7 C8 C9 3.6(3)
N1 C7 C8 N2 1.8(2)
C12 C7 C8 N2 -177.10(17)
C7 N1 C6 N2 -0.2(2)
C7 N1 C6 C4 179.6(2)
C1 N2 C6 N1 -175.68(18)
C8 N2 C6 N1 1.3(2)
C1 N2 C6 C4 4.5(3)
C8 N2 C6 C4 -178.51(18)
C3 C4 C6 N1 178.0(2)
C5 C4 C6 N1 -1.4(3)
C3 C4 C6 N2 -2.1(3)
C5 C4 C6 N2 178.4(2)
C25 C24 C23 C22 -0.7(3)
C10 C24 C23 C22 -177.0(2)
C10 C11 C12 C7 -1.1(3)
C14 C11 C12 C7 -179.20(18)
C10 C11 C12 C13 179.90(19)
C14 C11 C12 C13 1.8(3)
N1 C7 C12 C11 -179.99(18)
C8 C7 C12 C11 -1.3(3)
N1 C7 C12 C13 -1.0(3)
C8 C7 C12 C13 177.73(17)
C18 C19 C20 C15 1.3(3)
C22 C21 C26 C25 -0.1(4)
Cl2 C21 C26 C25 179.83(18)
C26 C21 C22 C23 0.4(4)
Cl2 C21 C22 C23 -179.49(18)
C24 C23 C22 C21 0.0(4)
C19 C18 C17 C16 -1.4(3)
C9 C18 C17 C16 178.25(19)
C18 C17 C16 C15 1.3(3)
C17 C16 C15 C20 0.1(3)
C17 C16 C15 Cl1 -179.77(16)
C19 C20 C15 C16 -1.4(3)
C19 C20 C15 Cl1 178.50(16)
C23 C24 C25 C26 1.1(3)
C10 C24 C25 C26 177.3(2)
C21 C26 C25 C24 -0.7(4)
